data_7121220
loop_
_publ_author_name
'Hsu, Yu-Chen'
'Hsieh, Shu-An'
'Li, Po-Hsuan'
'Liu, Rai-Shung'

_publ_section_title
;
 Gold-catalyzed N,O-functionalization of 1,4-diyn-3-ols with
 N-hydroxyanilines to form highly functionalized pyrrole derivatives.
;
_journal_issue 17
_journal_name_full 'Chemical communications (Cambridge, England)'
_journal_page_first 2114
_journal_page_last 2117
_journal_paper_doi 10.1039/c8cc00330k
_journal_volume 54
_journal_year 2018
_chemical_formula_sum 'C24 H18 Cl N O'
_chemical_formula_weight 371.84
_space_group_crystal_system monoclinic
_space_group_IT_number 14
_space_group_name_Hall '-P 2ybc'
_space_group_name_H-M_alt 'P 1 21/c 1'
_symmetry_space_group_name_Hall '-P 2ybc'
_symmetry_space_group_name_H-M 'P 1 21/c 1'
_atom_sites_solution_hydrogens geom
_audit_creation_method SHELXL-2014/6
_audit_update_record
;
2017-10-18 deposited with the CCDC.
2018-02-01 downloaded from the CCDC.
;
_cell_angle_alpha 90
_cell_angle_beta 98.868(2)
_cell_angle_gamma 90
_cell_formula_units_Z 4
_cell_length_a 11.0623(5)
_cell_length_b 18.5108(9)
_cell_length_c 9.7609(4)
_cell_measurement_reflns_used 3092
_cell_measurement_temperature 100(2)
_cell_measurement_theta_max 22.0739
_cell_measurement_theta_min 2.3812
_cell_volume 1974.87(15)
_computing_cell_refinement 'SAINT V8.34A (Bruker AXS Inc., 2013)'
_computing_data_collection 'Bruker APEX2'
_computing_data_reduction 'SAINT V8.34A (Bruker AXS Inc., 2013)'
_computing_molecular_graphics 'Bruker SHELXTL'
_computing_publication_material 'Bruker SHELXTL'
_computing_structure_refinement 'SHELXL-2014/6 (Sheldrick, 2014)'
_diffrn_ambient_temperature 100(2)
_diffrn_detector_area_resol_mean 8.3333
_diffrn_measured_fraction_theta_full 1.000
_diffrn_measured_fraction_theta_max 0.999
_diffrn_measurement_device_type 'Bruker APEX-II CCD'
_diffrn_measurement_method '\f and \w scans'
_diffrn_radiation_type MoK\a
_diffrn_radiation_wavelength 0.71073
_diffrn_reflns_av_R_equivalents 0.0319
_diffrn_reflns_av_unetI/netI 0.0346
_diffrn_reflns_Laue_measured_fraction_full 1.000
_diffrn_reflns_Laue_measured_fraction_max 0.999
_diffrn_reflns_limit_h_max 13
_diffrn_reflns_limit_h_min -13
_diffrn_reflns_limit_k_max 23
_diffrn_reflns_limit_k_min -23
_diffrn_reflns_limit_l_max 12
_diffrn_reflns_limit_l_min -6
_diffrn_reflns_number 14743
_diffrn_reflns_point_group_measured_fraction_full 1.000
_diffrn_reflns_point_group_measured_fraction_max 0.999
_diffrn_reflns_theta_full 25.242
_diffrn_reflns_theta_max 26.391
_diffrn_reflns_theta_min 2.164
_exptl_absorpt_coefficient_mu 0.206
_exptl_absorpt_correction_T_max 0.9485
_exptl_absorpt_correction_T_min 0.9026
_exptl_absorpt_correction_type multi-scan
_exptl_absorpt_process_details 'SADABS V2014/4 (Bruker AXS Inc.)'
_exptl_crystal_colour Colorless
_exptl_crystal_density_diffrn 1.251
_exptl_crystal_density_meas ?
_exptl_crystal_density_method 'not measured'
_exptl_crystal_description Acicular
_exptl_crystal_F_000 776
_exptl_crystal_size_max 0.15
_exptl_crystal_size_mid 0.02
_exptl_crystal_size_min 0.01
_refine_diff_density_max 0.309
_refine_diff_density_min -0.362
_refine_diff_density_rms 0.032
_refine_ls_extinction_method none
_refine_ls_goodness_of_fit_ref 1.025
_refine_ls_hydrogen_treatment constr
_refine_ls_matrix_type full
_refine_ls_number_parameters 245
_refine_ls_number_reflns 4036
_refine_ls_number_restraints 0
_refine_ls_restrained_S_all 1.025
_refine_ls_R_factor_all 0.0820
_refine_ls_R_factor_gt 0.0464
_refine_ls_shift/su_max 0.000
_refine_ls_shift/su_mean 0.000
_refine_ls_structure_factor_coef Fsqd
_refine_ls_weighting_details 'w=1/[\s^2^(Fo^2^)+(0.0504P)^2^+0.4467P] where P=(Fo^2^+2Fc^2^)/3'
_refine_ls_weighting_scheme calc
_refine_ls_wR_factor_gt 0.1095
_refine_ls_wR_factor_ref 0.1281
_reflns_Friedel_coverage 0.000
_reflns_number_gt 2577
_reflns_number_total 4036
_reflns_threshold_expression 'I > 2\s(I)'
_cod_data_source_file c8cc00330k2.cif
_cod_data_source_block 170328LT
_cod_depositor_comments
;
The following automatic conversions were performed:

'_exptl_crystal_density_meas' value 'not measured' was changed to '?'
- the value is perceived as not measured.

Automatic conversion script
Id: cif_fix_values 4973 2017-02-22 13:04:09Z antanas 

 Adding full bibliography for 7121220--7121221.cif.
;
_cod_database_code 7121220
_shelx_space_group_comment
;
The symmetry employed for this shelxl refinement is uniquely defined
by the following loop, which should always be used as a source of
symmetry information in preference to the above space-group names.
They are only intended as comments.
;
_shelxl_version_number 2014/6

loop_
_space_group_symop_operation_xyz
'x, y, z'
'-x, y+1/2, -z+1/2'
'-x, -y, -z'
'x, -y-1/2, z-1/2'

loop_
_atom_site_label
_atom_site_type_symbol
_atom_site_fract_x
_atom_site_fract_y
_atom_site_fract_z
_atom_site_U_iso_or_equiv
_atom_site_adp_type
_atom_site_occupancy
_atom_site_site_symmetry_order
_atom_site_calc_flag
_atom_site_refinement_flags_posn
_atom_site_refinement_flags_adp
Cl1 Cl -0.32795(6) 0.85204(4) 0.03568(9) 0.1019(3) Uani 1 1 d . .
O1 O 0.14219(14) 0.73799(8) 0.09212(15) 0.0707(4) Uani 1 1 d . .
N1 N 0.19934(14) 0.86869(8) 0.24960(15) 0.0474(4) Uani 1 1 d . .
C1 C 0.3612(3) 0.53649(15) 0.3488(4) 0.0937(9) Uani 1 1 d . .
H1 H 0.3911 0.4907 0.3822 0.112 Uiso 1 1 calc R U
C2 C 0.3543(2) 0.59215(15) 0.4410(3) 0.0799(7) Uani 1 1 d . .
H15 H 0.3783 0.5847 0.5377 0.096 Uiso 1 1 calc R U
C3 C 0.3122(2) 0.65870(12) 0.3914(2) 0.0645(6) Uani 1 1 d . .
H16 H 0.3079 0.6975 0.4541 0.077 Uiso 1 1 calc R U
C4 C 0.27625(18) 0.66922(11) 0.25063(19) 0.0516(5) Uani 1 1 d . .
C5 C 0.22369(18) 0.73890(11) 0.1926(2) 0.0526(5) Uani 1 1 d . .
C6 C 0.27218(18) 0.80687(10) 0.25624(19) 0.0503(5) Uani 1 1 d . .
C7 C 0.27003(18) 0.92673(11) 0.30066(18) 0.0498(5) Uani 1 1 d . .
C8 C 0.22502(19) 0.99980(11) 0.32246(19) 0.0527(5) Uani 1 1 d . .
C9 C 0.1091(2) 1.01459(12) 0.3542(2) 0.0640(6) Uani 1 1 d . .
H7 H 0.0531 0.9760 0.3582 0.077 Uiso 1 1 calc R U
C10 C 0.0739(3) 1.08439(14) 0.3801(3) 0.0793(7) Uani 1 1 d . .
H8 H -0.0061 1.0932 0.4001 0.095 Uiso 1 1 calc R U
C11 C 0.1532(3) 1.14060(14) 0.3770(3) 0.0889(8) Uani 1 1 d . .
H2 H 0.1291 1.1884 0.3955 0.107 Uiso 1 1 calc R U
C12 C 0.3253(3) 0.54652(15) 0.2096(3) 0.0992(10) Uani 1 1 d . .
H18 H 0.3304 0.5078 0.1469 0.119 Uiso 1 1 calc R U
C13 C 0.2823(2) 0.61216(13) 0.1610(2) 0.0739(7) Uani 1 1 d . .
H17 H 0.2562 0.6187 0.0644 0.089 Uiso 1 1 calc R U
C14 C 0.38790(18) 0.90128(12) 0.3351(2) 0.0588(5) Uani 1 1 d . .
H3 H 0.4568 0.9299 0.3711 0.071 Uiso 1 1 calc R U
C15 C 0.39077(18) 0.82741(12) 0.3090(2) 0.0588(5) Uani 1 1 d . .
C16 C 0.5053(2) 0.78238(15) 0.3302(3) 0.0911(8) Uani 1 1 d . .
H4 H 0.5129 0.7580 0.4203 0.137 Uiso 1 1 calc R U
H6 H 0.5765 0.8136 0.3279 0.137 Uiso 1 1 calc R U
H5 H 0.5010 0.7462 0.2563 0.137 Uiso 1 1 calc R U
C17 C 0.2681(3) 1.12731(14) 0.3468(3) 0.0892(8) Uani 1 1 d . .
H10 H 0.3239 1.1662 0.3452 0.107 Uiso 1 1 calc R U
C18 C 0.3038(2) 1.05792(13) 0.3186(2) 0.0713(6) Uani 1 1 d . .
H9 H 0.3834 1.0499 0.2963 0.086 Uiso 1 1 calc R U
C19 C 0.07044(17) 0.86819(10) 0.20118(19) 0.0476(5) Uani 1 1 d . .
C20 C -0.00629(19) 0.83365(11) 0.2784(2) 0.0563(5) Uani 1 1 d . .
H14 H 0.0256 0.8125 0.3652 0.068 Uiso 1 1 calc R U
C21 C -0.1298(2) 0.82995(12) 0.2289(2) 0.0644(6) Uani 1 1 d . .
H13 H -0.1840 0.8066 0.2813 0.077 Uiso 1 1 calc R U
C22 C -0.17354(19) 0.86061(12) 0.1019(3) 0.0638(6) Uani 1 1 d . .
C23 C -0.0974(2) 0.89620(12) 0.0260(2) 0.0683(6) Uani 1 1 d . .
H12 H -0.1295 0.9180 -0.0600 0.082 Uiso 1 1 calc R U
C24 C 0.02564(19) 0.89994(12) 0.0756(2) 0.0603(6) Uani 1 1 d . .
H11 H 0.0794 0.9242 0.0239 0.072 Uiso 1 1 calc R U

loop_
_atom_site_aniso_label
_atom_site_aniso_U_11
_atom_site_aniso_U_22
_atom_site_aniso_U_33
_atom_site_aniso_U_23
_atom_site_aniso_U_13
_atom_site_aniso_U_12
Cl1 0.0553(4) 0.0993(6) 0.1382(7) -0.0191(5) -0.0255(4) -0.0114(3)
O1 0.0802(11) 0.0662(10) 0.0573(9) -0.0033(7) -0.0156(8) 0.0057(8)
N1 0.0474(9) 0.0491(10) 0.0431(8) 0.0024(7) -0.0015(7) 0.0021(7)
C1 0.088(2) 0.0577(17) 0.129(3) 0.0158(17) -0.0045(18) 0.0135(14)
C2 0.0854(18) 0.084(2) 0.0706(15) 0.0280(14) 0.0111(13) 0.0134(14)
C3 0.0797(16) 0.0660(15) 0.0496(12) 0.0048(10) 0.0152(11) 0.0138(12)
C4 0.0538(12) 0.0548(12) 0.0474(10) -0.0002(10) 0.0114(9) 0.0061(10)
C5 0.0558(12) 0.0588(13) 0.0426(10) 0.0016(9) 0.0061(9) 0.0059(10)
C6 0.0523(12) 0.0516(12) 0.0444(10) 0.0054(9) -0.0003(9) 0.0066(9)
C7 0.0519(12) 0.0521(12) 0.0430(10) 0.0034(9) -0.0001(9) -0.0056(9)
C8 0.0619(13) 0.0497(12) 0.0435(10) 0.0041(9) -0.0011(9) -0.0042(10)
C9 0.0731(15) 0.0527(14) 0.0673(13) -0.0028(10) 0.0145(11) -0.0028(11)
C10 0.0954(19) 0.0604(16) 0.0848(17) -0.0050(13) 0.0229(14) 0.0069(14)
C11 0.123(3) 0.0554(16) 0.0901(19) -0.0050(13) 0.0205(18) 0.0020(16)
C12 0.105(2) 0.0686(18) 0.113(2) -0.0265(16) -0.0182(18) 0.0315(16)
C13 0.0804(16) 0.0730(16) 0.0644(14) -0.0148(12) -0.0011(12) 0.0207(13)
C14 0.0478(12) 0.0645(15) 0.0603(12) 0.0032(11) -0.0039(9) -0.0060(10)
C15 0.0496(12) 0.0653(15) 0.0582(12) 0.0057(11) -0.0018(10) 0.0072(10)
C16 0.0542(14) 0.0880(19) 0.126(2) 0.0086(17) -0.0022(14) 0.0153(13)
C17 0.118(2) 0.0519(16) 0.0940(19) -0.0010(13) 0.0061(18) -0.0233(15)
C18 0.0741(16) 0.0642(16) 0.0731(15) 0.0022(12) 0.0034(12) -0.0137(12)
C19 0.0452(10) 0.0465(11) 0.0480(10) -0.0010(9) -0.0026(9) 0.0013(9)
C20 0.0563(12) 0.0585(13) 0.0524(11) -0.0003(10) 0.0026(10) -0.0028(10)
C21 0.0553(13) 0.0632(14) 0.0744(15) -0.0084(12) 0.0088(11) -0.0109(11)
C22 0.0474(12) 0.0563(13) 0.0816(16) -0.0153(12) -0.0093(11) -0.0016(10)
C23 0.0639(14) 0.0657(15) 0.0664(14) 0.0061(12) -0.0181(11) 0.0030(12)
C24 0.0568(13) 0.0618(14) 0.0584(13) 0.0113(10) -0.0038(10) -0.0003(10)

loop_
_atom_type_symbol
_atom_type_description
_atom_type_scat_dispersion_real
_atom_type_scat_dispersion_imag
_atom_type_scat_source
C C 0.0033 0.0016 'International Tables Vol C Tables 4.2.6.8 and 6.1.1.4'
H H 0.0000 0.0000 'International Tables Vol C Tables 4.2.6.8 and 6.1.1.4'
N N 0.0061 0.0033 'International Tables Vol C Tables 4.2.6.8 and 6.1.1.4'
O O 0.0106 0.0060 'International Tables Vol C Tables 4.2.6.8 and 6.1.1.4'
Cl Cl 0.1484 0.1585 'International Tables Vol C Tables 4.2.6.8 and 6.1.1.4'

loop_
_geom_angle_atom_site_label_1
_geom_angle_atom_site_label_2
_geom_angle_atom_site_label_3
_geom_angle
C7 N1 C6 109.37(16)
C7 N1 C19 127.32(16)
C6 N1 C19 123.28(16)
C12 C1 C2 120.7(2)
C12 C1 H1 119.6
C2 C1 H1 119.6
C1 C2 C3 119.2(2)
C1 C2 H15 120.4
C3 C2 H15 120.4
C2 C3 C4 120.3(2)
C2 C3 H16 119.8
C4 C3 H16 119.8
C13 C4 C3 119.1(2)
C13 C4 C5 118.42(18)
C3 C4 C5 122.32(18)
O1 C5 C6 121.74(18)
O1 C5 C4 119.21(18)
C6 C5 C4 119.05(17)
C15 C6 N1 107.39(18)
C15 C6 C5 130.96(19)
N1 C6 C5 120.85(17)
N1 C7 C14 106.55(18)
N1 C7 C8 125.81(17)
C14 C7 C8 127.50(19)
C18 C8 C9 117.2(2)
C18 C8 C7 118.8(2)
C9 C8 C7 123.93(19)
C10 C9 C8 121.3(2)
C10 C9 H7 119.4
C8 C9 H7 119.4
C11 C10 C9 120.5(3)
C11 C10 H8 119.7
C9 C10 H8 119.7
C10 C11 C17 119.2(3)
C10 C11 H2 120.4
C17 C11 H2 120.4
C13 C12 C1 119.9(3)
C13 C12 H18 120.0
C1 C12 H18 120.0
C12 C13 C4 120.7(2)
C12 C13 H17 119.7
C4 C13 H17 119.7
C7 C14 C15 109.79(18)
C7 C14 H3 125.1
C15 C14 H3 125.1
C6 C15 C14 106.87(18)
C6 C15 C16 128.9(2)
C14 C15 C16 124.2(2)
C15 C16 H4 109.5
C15 C16 H6 109.5
H4 C16 H6 109.5
C15 C16 H5 109.5
H4 C16 H5 109.5
H6 C16 H5 109.5
C11 C17 C18 120.8(3)
C11 C17 H10 119.6
C18 C17 H10 119.6
C17 C18 C8 120.9(2)
C17 C18 H9 119.5
C8 C18 H9 119.5
C20 C19 C24 121.12(19)
C20 C19 N1 119.28(17)
C24 C19 N1 119.56(17)
C19 C20 C21 119.47(19)
C19 C20 H14 120.3
C21 C20 H14 120.3
C20 C21 C22 119.1(2)
C20 C21 H13 120.5
C22 C21 H13 120.5
C23 C22 C21 121.5(2)
C23 C22 Cl1 119.49(18)
C21 C22 Cl1 119.01(19)
C22 C23 C24 119.4(2)
C22 C23 H12 120.3
C24 C23 H12 120.3
C23 C24 C19 119.5(2)
C23 C24 H11 120.3
C19 C24 H11 120.3

loop_
_geom_bond_atom_site_label_1
_geom_bond_atom_site_label_2
_geom_bond_distance
Cl1 C22 1.738(2)
O1 C5 1.226(2)
N1 C7 1.376(2)
N1 C6 1.395(2)
N1 C19 1.431(2)
C1 C12 1.368(4)
C1 C2 1.378(4)
C1 H1 0.9500
C2 C3 1.378(3)
C2 H15 0.9500
C3 C4 1.384(3)
C3 H16 0.9500
C4 C13 1.380(3)
C4 C5 1.490(3)
C5 C6 1.468(3)
C6 C15 1.387(3)
C7 C14 1.378(3)
C7 C8 1.468(3)
C8 C18 1.389(3)
C8 C9 1.391(3)
C9 C10 1.384(3)
C9 H7 0.9500
C10 C11 1.364(4)
C10 H8 0.9500
C11 C17 1.371(4)
C11 H2 0.9500
C12 C13 1.363(3)
C12 H18 0.9500
C13 H17 0.9500
C14 C15 1.392(3)
C14 H3 0.9500
C15 C16 1.504(3)
C16 H4 0.9800
C16 H6 0.9800
C16 H5 0.9800
C17 C18 1.384(4)
C17 H10 0.9500
C18 H9 0.9500
C19 C20 1.377(3)
C19 C24 1.381(3)
C20 C21 1.379(3)
C20 H14 0.9500
C21 C22 1.381(3)
C21 H13 0.9500
C22 C23 1.373(3)
C23 C24 1.375(3)
C23 H12 0.9500
C24 H11 0.9500

loop_
_geom_torsion_atom_site_label_1
_geom_torsion_atom_site_label_2
_geom_torsion_atom_site_label_3
_geom_torsion_atom_site_label_4
_geom_torsion
C12 C1 C2 C3 -0.8(4)
C1 C2 C3 C4 0.6(4)
C2 C3 C4 C13 0.4(3)
C2 C3 C4 C5 176.5(2)
C13 C4 C5 O1 32.3(3)
C3 C4 C5 O1 -143.8(2)
C13 C4 C5 C6 -146.8(2)
C3 C4 C5 C6 37.1(3)
C7 N1 C6 C15 -1.5(2)
C19 N1 C6 C15 -179.37(16)
C7 N1 C6 C5 -172.33(17)
C19 N1 C6 C5 9.9(3)
O1 C5 C6 C15 -140.2(2)
C4 C5 C6 C15 38.9(3)
O1 C5 C6 N1 28.1(3)
C4 C5 C6 N1 -152.75(17)
C6 N1 C7 C14 1.8(2)
C19 N1 C7 C14 179.55(17)
C6 N1 C7 C8 -174.25(17)
C19 N1 C7 C8 3.5(3)
N1 C7 C8 C18 -153.69(19)
C14 C7 C8 C18 31.0(3)
N1 C7 C8 C9 29.8(3)
C14 C7 C8 C9 -145.5(2)
C18 C8 C9 C10 0.3(3)
C7 C8 C9 C10 176.90(19)
C8 C9 C10 C11 -0.9(4)
C9 C10 C11 C17 0.5(4)
C2 C1 C12 C13 0.0(5)
C1 C12 C13 C4 1.0(5)
C3 C4 C13 C12 -1.3(4)
C5 C4 C13 C12 -177.5(2)
N1 C7 C14 C15 -1.5(2)
C8 C7 C14 C15 174.55(18)
N1 C6 C15 C14 0.6(2)
C5 C6 C15 C14 170.1(2)
N1 C6 C15 C16 -176.6(2)
C5 C6 C15 C16 -7.1(4)
C7 C14 C15 C6 0.5(2)
C7 C14 C15 C16 177.9(2)
C10 C11 C17 C18 0.5(4)
C11 C17 C18 C8 -1.1(4)
C9 C8 C18 C17 0.7(3)
C7 C8 C18 C17 -176.1(2)
C7 N1 C19 C20 -109.5(2)
C6 N1 C19 C20 67.9(2)
C7 N1 C19 C24 72.9(2)
C6 N1 C19 C24 -109.7(2)
C24 C19 C20 C21 0.8(3)
N1 C19 C20 C21 -176.81(18)
C19 C20 C21 C22 0.5(3)
C20 C21 C22 C23 -1.7(3)
C20 C21 C22 Cl1 176.87(16)
C21 C22 C23 C24 1.6(3)
Cl1 C22 C23 C24 -176.94(17)
C22 C23 C24 C19 -0.3(3)
C20 C19 C24 C23 -0.9(3)
N1 C19 C24 C23 176.72(19)
